data_2227124
loop_
_publ_author_name
'Fu, Jian-Hua'
'Wang, Zhao-Yang'
'Yang, Kai'
'Mao, Chao-Xu'

_publ_section_title
;
 (<i>S</i>)-3-Chloro-4-(4-ethylpiperazin-1-yl)-5-[(1<i>R</i>,2<i>S</i>,5<i>R</i>)-2-isopropyl-5-methylcyclohexyloxy]furan-2(5<i>H</i>)-one
;
_journal_coeditor_code XU2787
_journal_issue 8
_journal_name_full 'Acta Crystallographica Section E'
_journal_page_first o2022
_journal_paper_doi 10.1107/S1600536810026929
_journal_volume 66
_journal_year 2010
_chemical_formula_iupac 'C20 H33 Cl N2 O3'
_chemical_formula_moiety 'C20 H33 Cl N2 O3'
_chemical_formula_sum 'C20 H33 Cl N2 O3'
_chemical_formula_weight 384.93
_chemical_name_systematic
;
(<i>S</i>)-3-Chloro-4-(4-ethylpiperazin-1-yl)-
5-[(1<i>R</i>,2<i>S</i>,5<i>R</i>)-2-isopropyl-5-
methylcyclohexyloxy]furan-2(5<i>H</i>)-one
;
_space_group_IT_number 19
_symmetry_cell_setting orthorhombic
_symmetry_space_group_name_Hall 'P 2ac 2ab'
_symmetry_space_group_name_H-M 'P 21 21 21'
_atom_sites_solution_hydrogens geom
_atom_sites_solution_primary direct
_atom_sites_solution_secondary difmap
_audit_creation_method SHELXL-97
_cell_angle_alpha 90.00
_cell_angle_beta 90.00
_cell_angle_gamma 90.00
_cell_formula_units_Z 4
_cell_length_a 8.7168(15)
_cell_length_b 10.1470(18)
_cell_length_c 24.478(4)
_cell_measurement_reflns_used 1893
_cell_measurement_temperature 298(2)
_cell_measurement_theta_max 19.01
_cell_measurement_theta_min 2.61
_cell_volume 2165.1(6)
_computing_cell_refinement 'SAINT (Bruker, 2008)'
_computing_data_collection 'APEX2 (Bruker, 2008)'
_computing_data_reduction 'SAINT (Bruker, 2008)'
_computing_molecular_graphics 'ORTEP-3 for Windows (Farrugia, 1997)'
_computing_publication_material 'SHELXL97 (Sheldrick, 2008)'
_computing_structure_refinement 'SHELXL97 (Sheldrick, 2008)'
_computing_structure_solution 'SHELXS97 (Sheldrick, 2008)'
_diffrn_ambient_temperature 298(2)
_diffrn_measured_fraction_theta_full 1.000
_diffrn_measured_fraction_theta_max 1.000
_diffrn_measurement_device_type 'Bruker APEXII area-detector diffractometer'
_diffrn_measurement_method '\f and \w scan'
_diffrn_radiation_monochromator graphite
_diffrn_radiation_source 'fine-focus sealed tube'
_diffrn_radiation_type MoK\a
_diffrn_radiation_wavelength 0.71073
_diffrn_reflns_av_R_equivalents 0.0449
_diffrn_reflns_av_sigmaI/netI 0.0560
_diffrn_reflns_limit_h_max 10
_diffrn_reflns_limit_h_min -10
_diffrn_reflns_limit_k_max 12
_diffrn_reflns_limit_k_min -8
_diffrn_reflns_limit_l_max 30
_diffrn_reflns_limit_l_min -30
_diffrn_reflns_number 12202
_diffrn_reflns_theta_full 26.30
_diffrn_reflns_theta_max 26.30
_diffrn_reflns_theta_min 1.66
_exptl_absorpt_coefficient_mu 0.197
_exptl_absorpt_correction_T_max 0.969
_exptl_absorpt_correction_T_min 0.956
_exptl_absorpt_correction_type multi-scan
_exptl_absorpt_process_details '(SADABS; Sheldrick, 1996)'
_exptl_crystal_colour colourless
_exptl_crystal_density_diffrn 1.181
_exptl_crystal_density_method 'not measured'
_exptl_crystal_description block
_exptl_crystal_F_000 832.0
_exptl_crystal_size_max 0.23
_exptl_crystal_size_mid 0.20
_exptl_crystal_size_min 0.16
_refine_diff_density_max 0.131
_refine_diff_density_min -0.172
_refine_ls_abs_structure_details 'Flack (1983), 1866 Friedel pairs'
_refine_ls_abs_structure_Flack 0.00(8)
_refine_ls_extinction_coef 0.0052(7)
_refine_ls_extinction_expression Fc^*^=kFc[1+0.001xFc^2^\l^3^/sin(2\q)]^-1/4^
_refine_ls_extinction_method none
_refine_ls_goodness_of_fit_ref 1.007
_refine_ls_hydrogen_treatment constr
_refine_ls_matrix_type full
_refine_ls_number_parameters 240
_refine_ls_number_reflns 4384
_refine_ls_number_restraints 0
_refine_ls_restrained_S_all 1.007
_refine_ls_R_factor_all 0.0854
_refine_ls_R_factor_gt 0.0461
_refine_ls_shift/su_max 0.000
_refine_ls_shift/su_mean 0.000
_refine_ls_structure_factor_coef Fsqd
_refine_ls_weighting_details 'calc w=1/[\s^2^(Fo^2^)+(0.0425P)^2^+0.0387P] where P=(Fo^2^+2Fc^2^)/3'
_refine_ls_weighting_scheme calc
_refine_ls_wR_factor_gt 0.0920
_refine_ls_wR_factor_ref 0.1072
_reflns_number_gt 2730
_reflns_number_total 4384
_reflns_threshold_expression I>2sigma(I)
_cod_data_source_file xu2787.cif
_cod_data_source_block I
_cod_database_code 2227124
_cod_database_fobs_code 2227124

loop_
_symmetry_equiv_pos_as_xyz
'x, y, z'
'-x+1/2, -y, z+1/2'
'-x, y+1/2, -z+1/2'
'x+1/2, -y+1/2, -z'

loop_
_atom_site_type_symbol
_atom_site_label
_atom_site_fract_x
_atom_site_fract_y
_atom_site_fract_z
_atom_site_U_iso_or_equiv
_atom_site_adp_type
_atom_site_calc_flag
_atom_site_refinement_flags
_atom_site_occupancy
_atom_site_disorder_assembly
_atom_site_disorder_group
Cl Cl1 0.92355(9) -0.19339(9) 0.15783(3) 0.0824(3) Uani d . 1 . .
C C1 1.0114(3) -0.1277(3) 0.25997(11) 0.0600(7) Uani d . 1 . .
C C2 0.8953(3) -0.1150(3) 0.21895(10) 0.0527(7) Uani d . 1 . .
C C3 0.7814(3) -0.0351(2) 0.23643(9) 0.0464(6) Uani d . 1 . .
C C4 0.8249(3) 0.0073(3) 0.29384(9) 0.0486(6) Uani d . 1 . .
H H4 0.8300 0.1035 0.2967 0.058 Uiso calc R 1 . .
C C5 0.7051(3) 0.0215(3) 0.38183(9) 0.0526(6) Uani d . 1 . .
H H5 0.6699 0.1120 0.3756 0.063 Uiso calc R 1 . .
C C6 0.5819(3) -0.0524(3) 0.41368(10) 0.0604(7) Uani d . 1 . .
H H6 0.6217 -0.1414 0.4200 0.072 Uiso calc R 1 . .
C C7 0.5633(4) 0.0115(4) 0.46984(11) 0.0893(10) Uani d . 1 . .
H H7A 0.5220 0.0997 0.4653 0.107 Uiso calc R 1 . .
H H7B 0.4903 -0.0391 0.4911 0.107 Uiso calc R 1 . .
C C8 0.7140(4) 0.0195(4) 0.50074(12) 0.1017(12) Uani d . 1 . .
H H8A 0.6975 0.0648 0.5351 0.122 Uiso calc R 1 . .
H H8B 0.7494 -0.0690 0.5089 0.122 Uiso calc R 1 . .
C C9 0.8364(4) 0.0913(4) 0.46850(12) 0.0842(10) Uani d . 1 . .
H H9 0.8015 0.1820 0.4626 0.101 Uiso calc R 1 . .
C C11 0.9897(4) 0.0966(4) 0.49839(12) 0.1230(15) Uani d . 1 . .
H H11A 0.9775 0.1439 0.5321 0.185 Uiso calc R 1 . .
H H11B 1.0640 0.1407 0.4760 0.185 Uiso calc R 1 . .
H H11C 1.0241 0.0086 0.5060 0.185 Uiso calc R 1 . .
C C12 0.4297(3) -0.0685(3) 0.38336(12) 0.0701(8) Uani d . 1 . .
H H12 0.4543 -0.1031 0.3470 0.084 Uiso calc R 1 . .
C C13 0.3255(4) -0.1697(4) 0.41080(14) 0.1061(13) Uani d . 1 . .
H H13A 0.3810 -0.2504 0.4161 0.159 Uiso calc R 1 . .
H H13B 0.2378 -0.1859 0.3880 0.159 Uiso calc R 1 . .
H H13C 0.2921 -0.1365 0.4455 0.159 Uiso calc R 1 . .
C C14 0.3423(4) 0.0598(4) 0.37461(14) 0.0934(11) Uani d . 1 . .
H H14A 0.2544 0.0436 0.3519 0.140 Uiso calc R 1 . .
H H14B 0.4081 0.1229 0.3571 0.140 Uiso calc R 1 . .
H H14C 0.3092 0.0938 0.4093 0.140 Uiso calc R 1 . .
N N2 0.6474(2) 0.0035(2) 0.21506(8) 0.0520(5) Uani d . 1 . .
C C15 0.5990(3) -0.0392(3) 0.16045(10) 0.0684(8) Uani d . 1 . .
H H15A 0.6371 -0.1275 0.1535 0.082 Uiso calc R 1 . .
H H15B 0.6425 0.0192 0.1332 0.082 Uiso calc R 1 . .
C C16 0.4266(3) -0.0384(3) 0.15570(10) 0.0656(8) Uani d . 1 . .
H H16A 0.3968 -0.0654 0.1192 0.079 Uiso calc R 1 . .
H H16B 0.3831 -0.1005 0.1815 0.079 Uiso calc R 1 . .
N N1 0.3681(2) 0.0924(2) 0.16674(9) 0.0557(6) Uani d . 1 . .
C C17 0.4034(3) 0.1223(3) 0.22317(10) 0.0628(8) Uani d . 1 . .
H H17A 0.3579 0.0559 0.2466 0.075 Uiso calc R 1 . .
H H17B 0.3591 0.2069 0.2328 0.075 Uiso calc R 1 . .
C C18 0.5741(3) 0.1263(2) 0.23249(11) 0.0581(7) Uani d . 1 . .
H H18A 0.6178 0.1995 0.2123 0.070 Uiso calc R 1 . .
H H18B 0.5944 0.1406 0.2710 0.070 Uiso calc R 1 . .
C C19 0.2032(3) 0.1040(3) 0.15658(12) 0.0750(9) Uani d . 1 . .
H H19A 0.1686 0.1891 0.1698 0.090 Uiso calc R 1 . .
H H19B 0.1503 0.0367 0.1774 0.090 Uiso calc R 1 . .
C C20 0.1589(4) 0.0909(4) 0.09789(13) 0.0967(12) Uani d . 1 . .
H H20A 0.2230 0.1468 0.0760 0.145 Uiso calc R 1 . .
H H20B 0.0536 0.1165 0.0934 0.145 Uiso calc R 1 . .
H H20C 0.1715 0.0010 0.0865 0.145 Uiso calc R 1 . .
O O3 0.71812(18) -0.04391(16) 0.32993(6) 0.0511(4) Uani d . 1 . .
O O1 0.97260(19) -0.05115(19) 0.30335(7) 0.0606(5) Uani d . 1 . .
O O2 1.1286(2) -0.1903(2) 0.25964(9) 0.0842(7) Uani d . 1 . .
C C10 0.8549(3) 0.0261(3) 0.41285(10) 0.0655(8) Uani d . 1 . .
H H10A 0.9300 0.0747 0.3916 0.079 Uiso calc R 1 . .
H H10B 0.8931 -0.0629 0.4178 0.079 Uiso calc R 1 . .

loop_
_atom_site_aniso_label
_atom_site_aniso_U_11
_atom_site_aniso_U_22
_atom_site_aniso_U_33
_atom_site_aniso_U_12
_atom_site_aniso_U_13
_atom_site_aniso_U_23
Cl1 0.0705(5) 0.0943(6) 0.0825(5) 0.0125(5) 0.0059(4) -0.0335(5)
C1 0.0460(16) 0.0667(19) 0.0674(18) -0.0018(15) 0.0059(15) -0.0001(15)
C2 0.0478(16) 0.0528(17) 0.0576(16) 0.0012(14) 0.0048(13) -0.0056(13)
C3 0.0434(14) 0.0465(16) 0.0492(14) -0.0033(13) 0.0018(12) 0.0005(12)
C4 0.0420(14) 0.0505(16) 0.0532(15) 0.0018(12) 0.0031(11) 0.0020(13)
C5 0.0592(16) 0.0538(16) 0.0448(14) 0.0042(15) 0.0001(12) -0.0004(13)
C6 0.0641(18) 0.0607(17) 0.0564(16) 0.0063(16) 0.0095(14) 0.0025(14)
C7 0.092(2) 0.120(3) 0.0563(18) 0.002(2) 0.0142(17) -0.0032(19)
C8 0.109(3) 0.148(4) 0.0476(17) 0.007(3) 0.0026(19) 0.005(2)
C9 0.091(2) 0.104(3) 0.0579(19) 0.005(2) -0.0121(17) -0.0102(19)
C11 0.114(3) 0.186(4) 0.069(2) -0.008(3) -0.029(2) -0.019(3)
C12 0.0611(19) 0.076(2) 0.0736(18) -0.0031(18) 0.0139(16) -0.0076(17)
C13 0.092(3) 0.111(3) 0.115(3) -0.026(2) 0.037(2) -0.002(2)
C14 0.069(2) 0.111(3) 0.101(3) 0.019(2) 0.0029(18) -0.004(2)
N2 0.0535(13) 0.0548(13) 0.0477(12) 0.0074(11) -0.0039(9) -0.0076(10)
C15 0.074(2) 0.079(2) 0.0519(16) 0.0173(17) -0.0076(14) -0.0158(15)
C16 0.0697(19) 0.069(2) 0.0585(16) 0.0001(17) -0.0149(15) -0.0098(15)
N1 0.0487(13) 0.0603(15) 0.0582(13) 0.0017(11) -0.0077(10) -0.0035(12)
C17 0.0540(17) 0.070(2) 0.0643(18) 0.0115(15) -0.0043(14) -0.0135(15)
C18 0.0570(16) 0.0541(17) 0.0631(16) 0.0097(14) -0.0130(14) -0.0084(14)
C19 0.0573(18) 0.090(2) 0.077(2) -0.0004(17) -0.0157(16) -0.0069(18)
C20 0.083(2) 0.113(3) 0.094(2) 0.000(2) -0.0368(19) 0.008(2)
O3 0.0510(10) 0.0557(11) 0.0465(9) -0.0049(9) 0.0040(8) -0.0008(8)
O1 0.0435(10) 0.0781(13) 0.0601(11) 0.0085(10) -0.0047(8) -0.0019(10)
O2 0.0541(12) 0.0954(16) 0.1032(17) 0.0258(12) -0.0054(11) -0.0103(14)
C10 0.0653(18) 0.079(2) 0.0524(16) -0.0018(17) -0.0031(13) 0.0017(15)

loop_
_atom_type_symbol
_atom_type_description
_atom_type_scat_dispersion_real
_atom_type_scat_dispersion_imag
_atom_type_scat_source
C C 0.0033 0.0016 'International Tables Vol C Tables 4.2.6.8 and 6.1.1.4'
H H 0.0000 0.0000 'International Tables Vol C Tables 4.2.6.8 and 6.1.1.4'
N N 0.0061 0.0033 'International Tables Vol C Tables 4.2.6.8 and 6.1.1.4'
O O 0.0106 0.0060 'International Tables Vol C Tables 4.2.6.8 and 6.1.1.4'
Cl Cl 0.1484 0.1585 'International Tables Vol C Tables 4.2.6.8 and 6.1.1.4'

loop_
_geom_angle_atom_site_label_1
_geom_angle_atom_site_label_2
_geom_angle_atom_site_label_3
_geom_angle_site_symmetry_1
_geom_angle_site_symmetry_3
_geom_angle
_geom_angle_publ_flag
O2 C1 O1 . . 121.2(3) ?
O2 C1 C2 . . 130.0(3) ?
O1 C1 C2 . . 108.7(2) ?
C3 C2 C1 . . 110.6(2) ?
C3 C2 Cl1 . . 131.4(2) ?
C1 C2 Cl1 . . 118.0(2) ?
N2 C3 C2 . . 133.9(2) ?
N2 C3 C4 . . 119.8(2) ?
C2 C3 C4 . . 106.2(2) ?
O3 C4 O1 . . 110.14(19) ?
O3 C4 C3 . . 108.46(19) ?
O1 C4 C3 . . 104.89(19) ?
O3 C4 H4 . . 111.1 ?
O1 C4 H4 . . 111.1 ?
C3 C4 H4 . . 111.1 ?
O3 C5 C10 . . 113.0(2) ?
O3 C5 C6 . . 106.3(2) ?
C10 C5 C6 . . 111.5(2) ?
O3 C5 H5 . . 108.6 ?
C10 C5 H5 . . 108.6 ?
C6 C5 H5 . . 108.6 ?
C5 C6 C7 . . 109.0(2) ?
C5 C6 C12 . . 114.6(2) ?
C7 C6 C12 . . 112.9(2) ?
C5 C6 H6 . . 106.6 ?
C7 C6 H6 . . 106.6 ?
C12 C6 H6 . . 106.6 ?
C8 C7 C6 . . 112.2(3) ?
C8 C7 H7A . . 109.2 ?
C6 C7 H7A . . 109.2 ?
C8 C7 H7B . . 109.2 ?
C6 C7 H7B . . 109.2 ?
H7A C7 H7B . . 107.9 ?
C9 C8 C7 . . 112.1(3) ?
C9 C8 H8A . . 109.2 ?
C7 C8 H8A . . 109.2 ?
C9 C8 H8B . . 109.2 ?
C7 C8 H8B . . 109.2 ?
H8A C8 H8B . . 107.9 ?
C8 C9 C10 . . 109.4(3) ?
C8 C9 C11 . . 112.6(3) ?
C10 C9 C11 . . 110.6(3) ?
C8 C9 H9 . . 108.0 ?
C10 C9 H9 . . 108.0 ?
C11 C9 H9 . . 108.0 ?
C9 C11 H11A . . 109.5 ?
C9 C11 H11B . . 109.5 ?
H11A C11 H11B . . 109.5 ?
C9 C11 H11C . . 109.5 ?
H11A C11 H11C . . 109.5 ?
H11B C11 H11C . . 109.5 ?
C14 C12 C13 . . 109.8(3) ?
C14 C12 C6 . . 114.3(3) ?
C13 C12 C6 . . 112.0(3) ?
C14 C12 H12 . . 106.8 ?
C13 C12 H12 . . 106.8 ?
C6 C12 H12 . . 106.8 ?
C12 C13 H13A . . 109.5 ?
C12 C13 H13B . . 109.5 ?
H13A C13 H13B . . 109.5 ?
C12 C13 H13C . . 109.5 ?
H13A C13 H13C . . 109.5 ?
H13B C13 H13C . . 109.5 ?
C12 C14 H14A . . 109.5 ?
C12 C14 H14B . . 109.5 ?
H14A C14 H14B . . 109.5 ?
C12 C14 H14C . . 109.5 ?
H14A C14 H14C . . 109.5 ?
H14B C14 H14C . . 109.5 ?
C3 N2 C18 . . 121.1(2) ?
C3 N2 C15 . . 121.4(2) ?
C18 N2 C15 . . 113.0(2) ?
N2 C15 C16 . . 110.8(2) ?
N2 C15 H15A . . 109.5 ?
C16 C15 H15A . . 109.5 ?
N2 C15 H15B . . 109.5 ?
C16 C15 H15B . . 109.5 ?
H15A C15 H15B . . 108.1 ?
N1 C16 C15 . . 110.0(2) ?
N1 C16 H16A . . 109.7 ?
C15 C16 H16A . . 109.7 ?
N1 C16 H16B . . 109.7 ?
C15 C16 H16B . . 109.7 ?
H16A C16 H16B . . 108.2 ?
C17 N1 C16 . . 107.2(2) ?
C17 N1 C19 . . 110.7(2) ?
C16 N1 C19 . . 112.9(2) ?
N1 C17 C18 . . 111.1(2) ?
N1 C17 H17A . . 109.4 ?
C18 C17 H17A . . 109.4 ?
N1 C17 H17B . . 109.4 ?
C18 C17 H17B . . 109.4 ?
H17A C17 H17B . . 108.0 ?
N2 C18 C17 . . 111.4(2) ?
N2 C18 H18A . . 109.4 ?
C17 C18 H18A . . 109.4 ?
N2 C18 H18B . . 109.4 ?
C17 C18 H18B . . 109.4 ?
H18A C18 H18B . . 108.0 ?
N1 C19 C20 . . 114.2(3) ?
N1 C19 H19A . . 108.7 ?
C20 C19 H19A . . 108.7 ?
N1 C19 H19B . . 108.7 ?
C20 C19 H19B . . 108.7 ?
H19A C19 H19B . . 107.6 ?
C19 C20 H20A . . 109.5 ?
C19 C20 H20B . . 109.5 ?
H20A C20 H20B . . 109.5 ?
C19 C20 H20C . . 109.5 ?
H20A C20 H20C . . 109.5 ?
H20B C20 H20C . . 109.5 ?
C4 O3 C5 . . 116.3(2) ?
C1 O1 C4 . . 109.41(19) ?
C5 C10 C9 . . 111.8(2) ?
C5 C10 H10A . . 109.3 ?
C9 C10 H10A . . 109.3 ?
C5 C10 H10B . . 109.3 ?
C9 C10 H10B . . 109.3 ?
H10A C10 H10B . . 107.9 ?

loop_
_geom_bond_atom_site_label_1
_geom_bond_atom_site_label_2
_geom_bond_site_symmetry_2
_geom_bond_distance
_geom_bond_publ_flag
Cl1 C2 . 1.712(2) ?
C1 O2 . 1.203(3) ?
C1 O1 . 1.358(3) ?
C1 C2 . 1.431(4) ?
C2 C3 . 1.351(3) ?
C3 N2 . 1.338(3) ?
C3 C4 . 1.518(3) ?
C4 O3 . 1.384(3) ?
C4 O1 . 1.437(3) ?
C4 H4 . 0.9800 ?
C5 O3 . 1.438(3) ?
C5 C10 . 1.511(3) ?
C5 C6 . 1.524(4) ?
C5 H5 . 0.9800 ?
C6 C7 . 1.529(4) ?
C6 C12 . 1.529(4) ?
C6 H6 . 0.9800 ?
C7 C8 . 1.518(4) ?
C7 H7A . 0.9700 ?
C7 H7B . 0.9700 ?
C8 C9 . 1.514(5) ?
C8 H8A . 0.9700 ?
C8 H8B . 0.9700 ?
C9 C10 . 1.523(4) ?
C9 C11 . 1.524(4) ?
C9 H9 . 0.9800 ?
C11 H11A . 0.9600 ?
C11 H11B . 0.9600 ?
C11 H11C . 0.9600 ?
C12 C14 . 1.524(4) ?
C12 C13 . 1.527(4) ?
C12 H12 . 0.9800 ?
C13 H13A . 0.9600 ?
C13 H13B . 0.9600 ?
C13 H13C . 0.9600 ?
C14 H14A . 0.9600 ?
C14 H14B . 0.9600 ?
C14 H14C . 0.9600 ?
N2 C18 . 1.463(3) ?
N2 C15 . 1.468(3) ?
C15 C16 . 1.507(4) ?
C15 H15A . 0.9700 ?
C15 H15B . 0.9700 ?
C16 N1 . 1.447(3) ?
C16 H16A . 0.9700 ?
C16 H16B . 0.9700 ?
N1 C17 . 1.447(3) ?
N1 C19 . 1.463(3) ?
C17 C18 . 1.506(3) ?
C17 H17A . 0.9700 ?
C17 H17B . 0.9700 ?
C18 H18A . 0.9700 ?
C18 H18B . 0.9700 ?
C19 C20 . 1.494(4) ?
C19 H19A . 0.9700 ?
C19 H19B . 0.9700 ?
C20 H20A . 0.9600 ?
C20 H20B . 0.9600 ?
C20 H20C . 0.9600 ?
C10 H10A . 0.9700 ?
C10 H10B . 0.9700 ?

loop_
_geom_hbond_atom_site_label_D
_geom_hbond_atom_site_label_H
_geom_hbond_atom_site_label_A
_geom_hbond_site_symmetry_A
_geom_hbond_distance_DH
_geom_hbond_distance_HA
_geom_hbond_distance_DA
_geom_hbond_angle_DHA
_geom_hbond_publ_flag
C4 H4 O2 3_755 0.98 2.53 3.361(4) 142 y

loop_
_cod_related_entry_id
_cod_related_entry_database
_cod_related_entry_code
1 ChemSpider 24745515
